data_7104396
loop_
_publ_author_name
'Tarasenko, Maria S'
'Golenkov, Eugeny O'
'Naumov, Nikolay G'
'Moroz, Nikolay K'
'Fedorov, Vladimir E'

_publ_section_title
;
 Unusual H-bonding in novel cyano-cluster polymeric hydrates
 [(H){Ln(H2O)4}{Re6S8(CN)6}]*2H2O (Ln = Yb, Lu).
;
_journal_issue 19
_journal_name_full 'Chemical communications (Cambridge, England)'
_journal_page_first 2655
_journal_page_last 2657
_journal_paper_doi 10.1039/b820722d
_journal_volume 34
_journal_year 2009
_chemical_formula_sum 'C6 H13 Lu N6 O6 Re6 S8'
_chemical_formula_weight 1813.87
_space_group_IT_number 15
_symmetry_cell_setting monoclinic
_symmetry_Int_Tables_number 15
_symmetry_space_group_name_Hall '-C 2yc'
_symmetry_space_group_name_H-M 'C 1 2/c 1'
_atom_sites_solution_hydrogens none
_atom_sites_solution_primary direct
_atom_sites_solution_secondary difmap
_audit_creation_method SHELXL-97
_cell_angle_alpha 90.00
_cell_angle_beta 121.784(3)
_cell_angle_gamma 90.00
_cell_formula_units_Z 4
_cell_length_a 20.2069(16)
_cell_length_b 12.5260(16)
_cell_length_c 12.4548(12)
_cell_measurement_reflns_used 3314
_cell_measurement_temperature 170(2)
_cell_measurement_theta_max 28.33
_cell_measurement_theta_min 2.31
_cell_volume 2679.7(5)
_computing_cell_refinement 'SAINT (Bruker, 2004)'
_computing_data_collection 'APEX2 (Bruker, 2004)'
_computing_data_reduction 'SAINT (Bruker, 2004)'
_computing_molecular_graphics 'SHELXTL (Bruker, 2004)'
_computing_publication_material 'SHELXTL (Bruker, 2004)'
_computing_structure_refinement 'SHELXTL (Bruker, 2004)'
_computing_structure_solution 'SHELXTL (Bruker, 2004)'
_diffrn_ambient_temperature 170(2)
_diffrn_detector_area_resol_mean 25
_diffrn_measured_fraction_theta_full 0.943
_diffrn_measured_fraction_theta_max 0.943
_diffrn_measurement_device_type 'Bruker Nonius X8Apex CCD area-detector'
_diffrn_measurement_method '\f scans'
_diffrn_radiation_monochromator graphite
_diffrn_radiation_source 'fine-focus sealed tube'
_diffrn_radiation_type MoK\a
_diffrn_radiation_wavelength 0.71073
_diffrn_reflns_av_R_equivalents 0.0372
_diffrn_reflns_av_sigmaI/netI 0.0462
_diffrn_reflns_limit_h_max 26
_diffrn_reflns_limit_h_min -22
_diffrn_reflns_limit_k_max 16
_diffrn_reflns_limit_k_min -10
_diffrn_reflns_limit_l_max 16
_diffrn_reflns_limit_l_min -16
_diffrn_reflns_number 8143
_diffrn_reflns_theta_full 28.30
_diffrn_reflns_theta_max 28.30
_diffrn_reflns_theta_min 2.01
_diffrn_standards_decay_% 0
_diffrn_standards_number 0
_exptl_absorpt_coefficient_mu 31.294
_exptl_absorpt_correction_T_max 0.3675
_exptl_absorpt_correction_T_min 0.1886
_exptl_absorpt_correction_type multi-scan
_exptl_absorpt_process_details 'SADABS (Bruker, 2004)'
_exptl_crystal_colour orange
_exptl_crystal_density_diffrn 4.496
_exptl_crystal_density_method 'not measured'
_exptl_crystal_description prism
_exptl_crystal_F_000 3152
_exptl_crystal_size_max 0.08
_exptl_crystal_size_mid 0.06
_exptl_crystal_size_min 0.04
_refine_diff_density_max 3.697
_refine_diff_density_min -4.562
_refine_diff_density_rms 0.667
_refine_ls_extinction_coef 0
_refine_ls_extinction_method none
_refine_ls_goodness_of_fit_ref 1.376
_refine_ls_hydrogen_treatment none
_refine_ls_matrix_type full
_refine_ls_number_parameters 182
_refine_ls_number_reflns 3145
_refine_ls_number_restraints 48
_refine_ls_restrained_S_all 1.366
_refine_ls_R_factor_all 0.0827
_refine_ls_R_factor_gt 0.0780
_refine_ls_shift/su_max 0.009
_refine_ls_shift/su_mean 0.000
_refine_ls_structure_factor_coef Fsqd
_refine_ls_weighting_details 'calc w=1/[\s^2^(Fo^2^)+(0.0000P)^2^+1183.3381P] where P=(Fo^2^+2Fc^2^)/3'
_refine_ls_weighting_scheme calc
_refine_ls_wR_factor_gt 0.1774
_refine_ls_wR_factor_ref 0.1789
_reflns_number_gt 2908
_reflns_number_total 3145
_reflns_threshold_expression >2\s(I)
_cod_data_source_file b820722d.txt
_cod_data_source_block tm24_2_fin
_cod_original_sg_symbol_H-M 'C 2/c'
_cod_database_code 7104396

loop_
_symmetry_equiv_pos_as_xyz
'x, y, z'
'-x, y, -z+1/2'
'x+1/2, y+1/2, z'
'-x+1/2, y+1/2, -z+1/2'
'-x, -y, -z'
'x, -y, z-1/2'
'-x+1/2, -y+1/2, -z'
'x+1/2, -y+1/2, z-1/2'

loop_
_atom_site_label
_atom_site_type_symbol
_atom_site_fract_x
_atom_site_fract_y
_atom_site_fract_z
_atom_site_U_iso_or_equiv
_atom_site_adp_type
_atom_site_occupancy
_atom_site_symmetry_multiplicity
_atom_site_calc_flag
_atom_site_refinement_flags
_atom_site_disorder_assembly
_atom_site_disorder_group
Re1 Re 0.19525(6) 0.12429(9) 0.93835(10) 0.0122(3) Uani 1 1 d . . .
Re2 Re 0.19810(6) 0.27712(9) 1.08177(10) 0.0107(3) Uani 1 1 d . . .
Re3 Re 0.17383(6) 0.32058(9) 0.85918(10) 0.0118(3) Uani 1 1 d . . .
Lu1 Lu 0.0075(2) -0.23383(19) 0.7773(2) 0.0146(7) Uani 0.50 1 d P . .
S1 S 0.2222(4) 0.0933(6) 1.1476(6) 0.0144(13) Uani 1 1 d . . .
S2 S 0.1826(4) 0.4573(6) 1.0039(7) 0.0184(14) Uani 1 1 d . . .
S3 S 0.1780(4) 0.1733(6) 0.7399(6) 0.0161(13) Uani 1 1 d . . .
S4 S 0.0819(4) 0.2250(6) 0.8901(7) 0.0160(13) Uani 1 1 d . . .
N1 N 0.0853(18) -0.088(3) 0.814(3) 0.037(7) Uani 1 1 d . . .
N2 N 0.0953(17) 0.296(3) 1.213(3) 0.031(7) Uani 1 1 d U . .
N3 N 0.0453(15) 0.440(3) 0.603(3) 0.029(6) Uani 1 1 d . . .
C1 C 0.1267(17) -0.016(2) 0.861(3) 0.016(6) Uani 1 1 d . . .
C2 C 0.1360(16) 0.300(2) 1.173(3) 0.018(6) Uani 1 1 d U . .
C3 C 0.0912(17) 0.398(2) 0.694(3) 0.018(6) Uani 1 1 d . . .
O1 O 0.014(3) -0.415(4) 0.795(4) 0.025(10) Uani 0.50 1 d PU . .
O2 O 0.009(4) -0.151(5) 0.951(6) 0.051(15) Uani 0.50 1 d PU . .
O4 O -0.073(3) -0.271(4) 0.566(4) 0.026(10) Uani 0.50 1 d PU . .
O3 O 0.133(2) -0.269(3) 0.967(3) 0.010(7) Uani 0.50 1 d PU . .
O1W O 0.236(5) -0.281(6) 1.024(8) 0.07(2) Uani 0.50 1 d PU . .
O2W O 0.002(5) -0.041(6) 1.007(8) 0.07(2) Uani 0.50 1 d PU . .

loop_
_atom_site_aniso_label
_atom_site_aniso_U_11
_atom_site_aniso_U_22
_atom_site_aniso_U_33
_atom_site_aniso_U_23
_atom_site_aniso_U_13
_atom_site_aniso_U_12
Re1 0.0096(5) 0.0139(5) 0.0122(5) 0.0006(4) 0.0052(4) -0.0008(4)
Re2 0.0081(5) 0.0160(5) 0.0100(5) 0.0018(4) 0.0060(4) 0.0013(4)
Re3 0.0082(5) 0.0153(5) 0.0106(5) 0.0025(4) 0.0040(4) 0.0013(4)
Lu1 0.0136(17) 0.0160(10) 0.017(2) 0.0003(8) 0.010(2) 0.0001(10)
S1 0.016(3) 0.016(3) 0.015(3) 0.006(3) 0.011(3) 0.001(2)
S2 0.016(3) 0.014(3) 0.026(4) 0.005(3) 0.013(3) 0.005(3)
S3 0.017(3) 0.019(3) 0.012(3) 0.001(3) 0.007(3) 0.000(3)
S4 0.007(3) 0.019(3) 0.019(3) 0.004(3) 0.005(3) -0.002(2)
N1 0.031(16) 0.032(17) 0.036(17) -0.016(14) 0.010(14) -0.009(13)
N2 0.031(12) 0.040(14) 0.035(13) -0.010(11) 0.025(11) 0.008(10)
N3 0.014(12) 0.047(18) 0.014(13) -0.002(12) -0.001(10) -0.007(12)
C1 0.019(13) 0.023(15) 0.009(12) 0.005(11) 0.009(11) -0.002(11)
C2 0.012(11) 0.024(12) 0.011(11) -0.006(10) 0.001(9) -0.004(9)
C3 0.022(14) 0.018(14) 0.022(15) -0.007(11) 0.017(13) -0.003(11)
O1 0.027(17) 0.022(16) 0.029(17) -0.006(13) 0.018(14) -0.003(13)
O2 0.051(17) 0.056(18) 0.052(18) 0.001(10) 0.031(12) 0.000(10)
O4 0.026(12) 0.022(13) 0.023(12) -0.004(9) 0.009(9) 0.006(9)
O3 0.014(10) 0.007(10) 0.005(10) 0.002(8) 0.002(8) 0.005(8)
O1W 0.07(2) 0.07(2) 0.07(2) -0.004(10) 0.034(14) 0.004(10)
O2W 0.07(2) 0.07(2) 0.07(2) 0.001(10) 0.037(14) -0.001(10)

loop_
_atom_type_symbol
_atom_type_description
_atom_type_scat_dispersion_real
_atom_type_scat_dispersion_imag
_atom_type_scat_source
C C 0.0033 0.0016 'International Tables Vol C Tables 4.2.6.8 and 6.1.1.4'
H H 0.0000 0.0000 'International Tables Vol C Tables 4.2.6.8 and 6.1.1.4'
N N 0.0061 0.0033 'International Tables Vol C Tables 4.2.6.8 and 6.1.1.4'
O O 0.0106 0.0060 'International Tables Vol C Tables 4.2.6.8 and 6.1.1.4'
Lu Lu -0.4720 5.8584 'International Tables Vol C Tables 4.2.6.8 and 6.1.1.4'
Re Re -1.0185 7.2310 'International Tables Vol C Tables 4.2.6.8 and 6.1.1.4'
S S 0.1246 0.1234 'International Tables Vol C Tables 4.2.6.8 and 6.1.1.4'

loop_
_geom_angle_atom_site_label_1
_geom_angle_atom_site_label_2
_geom_angle_atom_site_label_3
_geom_angle
_geom_angle_site_symmetry_1
_geom_angle_site_symmetry_3
_geom_angle_publ_flag
C1 Re1 S3 92.1(7) . . ?
C1 Re1 S1 94.7(7) . . ?
S3 Re1 S1 173.2(2) . . ?
C1 Re1 S4 90.7(8) . . ?
S3 Re1 S4 90.3(2) . . ?
S1 Re1 S4 89.9(2) . . ?
C1 Re1 S2 96.1(8) . 7_557 ?
S3 Re1 S2 89.2(3) . 7_557 ?
S1 Re1 S2 89.8(2) . 7_557 ?
S4 Re1 S2 173.2(3) . 7_557 ?
C1 Re1 Re2 133.9(7) . . ?
S3 Re1 Re2 117.42(18) . . ?
S1 Re1 Re2 57.45(17) . . ?
S4 Re1 Re2 57.11(18) . . ?
S2 Re1 Re2 117.39(19) 7_557 . ?
C1 Re1 Re3 132.0(8) . . ?
S3 Re1 Re3 57.29(18) . . ?
S1 Re1 Re3 117.58(18) . . ?
S4 Re1 Re3 57.38(17) . . ?
S2 Re1 Re3 117.07(18) 7_557 . ?
Re2 Re1 Re3 60.18(4) . . ?
C1 Re1 Re2 136.1(7) . 7_557 ?
S3 Re1 Re2 57.05(17) . 7_557 ?
S1 Re1 Re2 117.07(17) . 7_557 ?
S4 Re1 Re2 117.09(17) . 7_557 ?
S2 Re1 Re2 57.32(17) 7_557 7_557 ?
Re2 Re1 Re2 89.83(5) . 7_557 ?
Re3 Re1 Re2 59.77(4) . 7_557 ?
C1 Re1 Re3 138.1(8) . 7_557 ?
S3 Re1 Re3 116.96(18) . 7_557 ?
S1 Re1 Re3 57.16(17) . 7_557 ?
S4 Re1 Re3 116.84(18) . 7_557 ?
S2 Re1 Re3 57.67(19) 7_557 7_557 ?
Re2 Re1 Re3 59.77(4) . 7_557 ?
Re3 Re1 Re3 89.87(5) . 7_557 ?
Re2 Re1 Re3 59.94(4) 7_557 7_557 ?
C2 Re2 S3 95.4(8) . 7_557 ?
C2 Re2 S4 91.4(8) . . ?
S3 Re2 S4 173.2(2) 7_557 . ?
C2 Re2 S1 90.9(9) . . ?
S3 Re2 S1 90.4(2) 7_557 . ?
S4 Re2 S1 89.7(2) . . ?
C2 Re2 S2 95.9(9) . . ?
S3 Re2 S2 88.9(3) 7_557 . ?
S4 Re2 S2 90.2(3) . . ?
S1 Re2 S2 173.2(2) . . ?
C2 Re2 Re3 134.3(8) . 7_557 ?
S3 Re2 Re3 57.30(17) 7_557 7_557 ?
S4 Re2 Re3 117.49(18) . 7_557 ?
S1 Re2 Re3 57.26(16) . 7_557 ?
S2 Re2 Re3 117.05(17) . 7_557 ?
C2 Re2 Re1 131.6(8) . . ?
S3 Re2 Re1 117.56(18) 7_557 . ?
S4 Re2 Re1 57.20(18) . . ?
S1 Re2 Re1 57.06(17) . . ?
S2 Re2 Re1 117.54(19) . . ?
Re3 Re2 Re1 60.32(4) 7_557 . ?
C2 Re2 Re3 135.5(8) . . ?
S3 Re2 Re3 116.86(17) 7_557 . ?
S4 Re2 Re3 57.31(17) . . ?
S1 Re2 Re3 116.95(17) . . ?
S2 Re2 Re3 57.65(19) . . ?
Re3 Re2 Re3 90.05(4) 7_557 . ?
Re1 Re2 Re3 59.93(4) . . ?
C2 Re2 Re1 138.2(8) . 7_557 ?
S3 Re2 Re1 56.84(17) 7_557 7_557 ?
S4 Re2 Re1 117.33(17) . 7_557 ?
S1 Re2 Re1 117.16(16) . 7_557 ?
S2 Re2 Re1 57.12(17) . 7_557 ?
Re3 Re2 Re1 59.95(4) 7_557 7_557 ?
Re1 Re2 Re1 90.17(5) . 7_557 ?
Re3 Re2 Re1 60.05(4) . 7_557 ?
C3 Re3 S3 91.0(8) . . ?
C3 Re3 S1 91.0(8) . 7_557 ?
S3 Re3 S1 90.4(2) . 7_557 ?
C3 Re3 S4 96.0(8) . . ?
S3 Re3 S4 89.9(3) . . ?
S1 Re3 S4 173.0(2) 7_557 . ?
C3 Re3 S2 96.4(8) . . ?
S3 Re3 S2 172.6(2) . . ?
S1 Re3 S2 89.2(2) 7_557 . ?
S4 Re3 S2 89.6(3) . . ?
C3 Re3 Re2 131.3(7) . 7_557 ?
S3 Re3 Re2 57.14(17) . 7_557 ?
S1 Re3 Re2 57.44(17) 7_557 7_557 ?
S4 Re3 Re2 117.30(17) . 7_557 ?
S2 Re3 Re2 116.83(17) . 7_557 ?
C3 Re3 Re1 134.5(8) . . ?
S3 Re3 Re1 56.91(17) . . ?
S1 Re3 Re1 117.67(17) 7_557 . ?
S4 Re3 Re1 57.08(17) . . ?
S2 Re3 Re1 116.99(18) . . ?
Re2 Re3 Re1 60.28(4) 7_557 . ?
C3 Re3 Re2 138.7(7) . . ?
S3 Re3 Re2 116.75(17) . . ?
S1 Re3 Re2 116.95(17) 7_557 . ?
S4 Re3 Re2 56.92(18) . . ?
S2 Re3 Re2 57.14(18) . . ?
Re2 Re3 Re2 89.95(4) 7_557 . ?
Re1 Re3 Re2 59.89(4) . . ?
C3 Re3 Re1 135.1(8) . 7_557 ?
S3 Re3 Re1 116.99(17) . 7_557 ?
S1 Re3 Re1 56.97(17) 7_557 7_557 ?
S4 Re3 Re1 116.90(18) . 7_557 ?
S2 Re3 Re1 56.96(17) . 7_557 ?
Re2 Re3 Re1 59.91(4) 7_557 7_557 ?
Re1 Re3 Re1 90.13(5) . 7_557 ?
Re2 Re3 Re1 60.01(4) . 7_557 ?
Lu1 Lu1 O4 158.5(17) 2_556 2_556 ?
Lu1 Lu1 N2 97.8(11) 2_556 5_557 ?
O4 Lu1 N2 91.3(17) 2_556 5_557 ?
Lu1 Lu1 O1 94.6(11) 2_556 . ?
O4 Lu1 O1 70.1(19) 2_556 . ?
N2 Lu1 O1 70.3(14) 5_557 . ?
Lu1 Lu1 N1 96.4(10) 2_556 . ?
O4 Lu1 N1 87.4(17) 2_556 . ?
N2 Lu1 N1 144.0(11) 5_557 . ?
O1 Lu1 N1 141.0(14) . . ?
Lu1 Lu1 O4 16.2(14) 2_556 . ?
O4 Lu1 O4 153(3) 2_556 . ?
N2 Lu1 O4 83.2(14) 5_557 . ?
O1 Lu1 O4 83.1(16) . . ?
N1 Lu1 O4 112.4(15) . . ?
Lu1 Lu1 O2 144.4(17) 2_556 . ?
O4 Lu1 O2 57(2) 2_556 . ?
N2 Lu1 O2 71.2(17) 5_557 . ?
O1 Lu1 O2 111.9(19) . . ?
N1 Lu1 O2 78.1(18) . . ?
O4 Lu1 O2 142.4(19) . . ?
Lu1 Lu1 O1 71.4(10) 2_556 2_556 ?
O4 Lu1 O1 92.9(18) 2_556 2_556 ?
N2 Lu1 O1 73.0(13) 5_557 2_556 ?
O1 Lu1 O1 23(2) . 2_556 ?
N1 Lu1 O1 142.9(14) . 2_556 ?
O4 Lu1 O1 60.1(15) . 2_556 ?
O2 Lu1 O1 131.8(19) . 2_556 ?
Lu1 Lu1 N2 68.5(10) 2_556 6 ?
O4 Lu1 N2 91.9(18) 2_556 6 ?
N2 Lu1 N2 138.9(14) 5_557 6 ?
O1 Lu1 N2 72.4(13) . 6 ?
N1 Lu1 N2 77.1(11) . 6 ?
O4 Lu1 N2 75.8(14) . 6 ?
O2 Lu1 N2 140.9(17) . 6 ?
O1 Lu1 N2 65.9(13) 2_556 6 ?
Lu1 Lu1 N1 69.9(10) 2_556 2_556 ?
O4 Lu1 N1 131.4(18) 2_556 2_556 ?
N2 Lu1 N1 77.3(11) 5_557 2_556 ?
O1 Lu1 N1 141.8(14) . 2_556 ?
N1 Lu1 N1 76.8(16) . 2_556 ?
O4 Lu1 N1 73.2(14) . 2_556 ?
O2 Lu1 N1 74.6(18) . 2_556 ?
O1 Lu1 N1 126.6(13) 2_556 2_556 ?
N2 Lu1 N1 127.3(11) 6 2_556 ?
Lu1 Lu1 O3 140.5(12) 2_556 . ?
O4 Lu1 O3 22.8(17) 2_556 . ?
N2 Lu1 O3 113.6(12) 5_557 . ?
O1 Lu1 O3 75.3(14) . . ?
N1 Lu1 O3 72.5(12) . . ?
O4 Lu1 O3 145.4(14) . . ?
O2 Lu1 O3 71.9(18) . . ?
O1 Lu1 O3 94.6(13) 2_556 . ?
N2 Lu1 O3 72.0(11) 6 . ?
N1 Lu1 O3 138.2(12) 2_556 . ?
Lu1 Lu1 O2 28.9(14) 2_556 2_556 ?
O4 Lu1 O2 146(2) 2_556 2_556 ?
N2 Lu1 O2 122.7(15) 5_557 2_556 ?
O1 Lu1 O2 115.2(17) . 2_556 ?
N1 Lu1 O2 67.6(16) . 2_556 ?
O4 Lu1 O2 45.1(18) . 2_556 ?
O2 Lu1 O2 133(3) . 2_556 ?
O1 Lu1 O2 93.8(17) 2_556 2_556 ?
N2 Lu1 O2 60.9(15) 6 2_556 ?
N1 Lu1 O2 66.9(15) 2_556 2_556 ?
O3 Lu1 O2 123.1(15) . 2_556 ?
Re1 S1 Re3 65.87(17) . 7_557 ?
Re1 S1 Re2 65.49(17) . . ?
Re3 S1 Re2 65.30(17) 7_557 . ?
Re1 S2 Re2 65.55(18) 7_557 . ?
Re1 S2 Re3 65.37(18) 7_557 . ?
Re2 S2 Re3 65.21(19) . . ?
Re1 S3 Re2 66.11(18) . 7_557 ?
Re1 S3 Re3 65.79(18) . . ?
Re2 S3 Re3 65.57(19) 7_557 . ?
Re2 S4 Re1 65.68(17) . . ?
Re2 S4 Re3 65.78(17) . . ?
Re1 S4 Re3 65.55(17) . . ?
C1 N1 Lu1 163(3) . . ?
C1 N1 Lu1 175(3) . 2_556 ?
Lu1 N1 Lu1 13.8(2) . 2_556 ?
C2 N2 Lu1 155(3) . 5_557 ?
C2 N2 Lu1 163(3) . 6_556 ?
Lu1 N2 Lu1 13.7(2) 5_557 6_556 ?
N1 C1 Re1 176(3) . . ?
N2 C2 Re2 168(3) . . ?
N3 C3 Re3 180(3) . . ?
O1 O1 Lu1 85.4(10) 2_556 . ?
O1 O1 Lu1 71.4(10) 2_556 2_556 ?
Lu1 O1 Lu1 14.0(3) . 2_556 ?
O2W O2 Lu1 145(5) . . ?
O2W O2 Lu1 139(5) . 2_556 ?
Lu1 O2 Lu1 6.8(3) . 2_556 ?
O3 O4 Lu1 118(4) 2_556 2_556 ?
O3 O4 Lu1 114(4) 2_556 . ?
Lu1 O4 Lu1 5.3(4) 2_556 . ?
O4 O3 O1W 175(5) 2_556 . ?
O4 O3 Lu1 40(3) 2_556 . ?
O1W O3 Lu1 142(3) . . ?
O1W O1W O3 118(9) 7_547 . ?
O2W O2W O2 144(10) 5_557 . ?

loop_
_geom_bond_atom_site_label_1
_geom_bond_atom_site_label_2
_geom_bond_distance
_geom_bond_site_symmetry_2
_geom_bond_publ_flag
Re1 C1 2.12(3) . ?
Re1 S3 2.388(7) . ?
Re1 S1 2.397(7) . ?
Re1 S4 2.397(7) . ?
Re1 S2 2.406(7) 7_557 ?
Re1 Re2 2.5981(15) . ?
Re1 Re3 2.5991(16) . ?
Re1 Re2 2.6078(14) 7_557 ?
Re1 Re3 2.6089(15) 7_557 ?
Re2 C2 2.10(3) . ?
Re2 S3 2.393(7) 7_557 ?
Re2 S4 2.394(7) . ?
Re2 S1 2.407(7) . ?
Re2 S2 2.411(7) . ?
Re2 Re3 2.5943(14) 7_557 ?
Re2 Re3 2.6058(15) . ?
Re2 Re1 2.6078(14) 7_557 ?
Re3 C3 2.08(3) . ?
Re3 S3 2.398(7) . ?
Re3 S1 2.402(7) 7_557 ?
Re3 S4 2.405(7) . ?
Re3 S2 2.425(8) . ?
Re3 Re2 2.5943(14) 7_557 ?
Re3 Re1 2.6089(15) 7_557 ?
Lu1 Lu1 0.581(4) 2_556 ?
Lu1 O4 1.75(5) 2_556 ?
Lu1 N2 2.28(3) 5_557 ?
Lu1 O1 2.28(4) . ?
Lu1 N1 2.30(3) . ?
Lu1 O4 2.30(5) . ?
Lu1 O2 2.39(6) . ?
Lu1 O1 2.39(4) 2_556 ?
Lu1 N2 2.43(3) 6 ?
Lu1 N1 2.43(3) 2_556 ?
Lu1 O3 2.43(4) . ?
Lu1 O2 2.88(6) 2_556 ?
S1 Re3 2.402(7) 7_557 ?
S2 Re1 2.406(7) 7_557 ?
S3 Re2 2.393(7) 7_557 ?
N1 C1 1.16(4) . ?
N1 Lu1 2.43(3) 2_556 ?
N2 C2 1.17(4) . ?
N2 Lu1 2.28(3) 5_557 ?
N2 Lu1 2.43(3) 6_556 ?
N3 C3 1.15(4) . ?
O1 O1 0.95(8) 2_556 ?
O1 Lu1 2.39(4) 2_556 ?
O2 O2W 1.58(10) . ?
O2 Lu1 2.88(6) 2_556 ?
O4 O3 1.06(6) 2_556 ?
O4 Lu1 1.75(5) 2_556 ?
O3 O4 1.06(6) 2_556 ?
O3 O1W 1.81(8) . ?
O1W O1W 1.28(15) 7_547 ?
O2W O2W 1.04(14) 5_557 ?
